data_4342766
loop_
_publ_author_name
'Senthil Raja, Duraisamy'
'Lin, Pin-Chun'
'Liu, Wei-Ren'
'Zhan, Jun-Xiang'
'Fu, Xin-Yi'
'Lin, Chia-Her'

_publ_section_title
;
 Multidimensional (0D to 3D) Alkaline-Earth Metal Diphosphonates:
 Synthesis, Structural Diversity, and Luminescence Properties.
;
_journal_issue 9
_journal_name_full 'Inorganic chemistry'
_journal_page_first 4268
_journal_page_last 4278
_journal_paper_doi 10.1021/ic5029993
_journal_volume 54
_journal_year 2015
_chemical_formula_sum 'C6 H15.5 N O15 P4 Sr1.5'
_chemical_formula_weight 597.00
_chemical_name_systematic
; 
 ? 
;
_space_group_IT_number 15
_symmetry_cell_setting monoclinic
_symmetry_space_group_name_Hall '-C 2yc'
_symmetry_space_group_name_H-M 'C 1 2/c 1'
_atom_sites_solution_hydrogens geom
_atom_sites_solution_primary direct
_atom_sites_solution_secondary difmap
_audit_creation_method SHELXL-97
_cell_angle_alpha 90.00
_cell_angle_beta 109.4020(10)
_cell_angle_gamma 90.00
_cell_formula_units_Z 8
_cell_length_a 22.5561(8)
_cell_length_b 17.4368(6)
_cell_length_c 10.1995(4)
_cell_measurement_reflns_used 9361
_cell_measurement_temperature 295(2)
_cell_measurement_theta_max 28.367
_cell_measurement_theta_min 2.327
_cell_volume 3783.7(2)
_computing_cell_refinement 'Bruker SAINT (Bruker, 2008)'
_computing_data_collection 'Bruker APEX2 (Bruker, 2008)'
_computing_data_reduction 'Bruker SAINT'
_computing_molecular_graphics 'Bruker SHELXTL (Bruker, 2008)'
_computing_publication_material 'Bruker SHELXTL'
_computing_structure_refinement 'SHELXL-97 (Sheldrick, 2008)'
_computing_structure_solution 'SHELXS-97 (Sheldrick, 2008)'
_diffrn_ambient_temperature 295(2)
_diffrn_detector_area_resol_mean 8.3333
_diffrn_measured_fraction_theta_full 0.999
_diffrn_measured_fraction_theta_max 0.999
_diffrn_measurement_device_type 'Bruker APEX-II CCD'
_diffrn_measurement_method '\f and \w scans'
_diffrn_radiation_monochromator graphite
_diffrn_radiation_source 'fine-focus sealed tube'
_diffrn_radiation_type MoK\a
_diffrn_radiation_wavelength 0.71073
_diffrn_reflns_av_R_equivalents 0.0435
_diffrn_reflns_av_sigmaI/netI 0.0375
_diffrn_reflns_limit_h_max 30
_diffrn_reflns_limit_h_min -28
_diffrn_reflns_limit_k_max 19
_diffrn_reflns_limit_k_min -23
_diffrn_reflns_limit_l_max 13
_diffrn_reflns_limit_l_min -13
_diffrn_reflns_number 14066
_diffrn_reflns_theta_full 28.37
_diffrn_reflns_theta_max 28.37
_diffrn_reflns_theta_min 1.51
_exptl_absorpt_coefficient_mu 4.657
_exptl_absorpt_correction_T_max 0.3555
_exptl_absorpt_correction_T_min 0.2925
_exptl_absorpt_correction_type multi-scan
_exptl_absorpt_process_details 'SADABS (Bruker, 2008)'
_exptl_crystal_colour colorless
_exptl_crystal_density_diffrn 2.096
_exptl_crystal_density_method 'not measured'
_exptl_crystal_description columnar
_exptl_crystal_F_000 2364
_exptl_crystal_size_max 0.35
_exptl_crystal_size_mid 0.30
_exptl_crystal_size_min 0.28
_refine_diff_density_max 1.134
_refine_diff_density_min -0.711
_refine_diff_density_rms 0.123
_refine_ls_extinction_method none
_refine_ls_goodness_of_fit_ref 1.066
_refine_ls_hydrogen_treatment constr
_refine_ls_matrix_type full
_refine_ls_number_parameters 254
_refine_ls_number_reflns 4726
_refine_ls_number_restraints 0
_refine_ls_restrained_S_all 1.066
_refine_ls_R_factor_all 0.0347
_refine_ls_R_factor_gt 0.0294
_refine_ls_shift/su_max 0.001
_refine_ls_shift/su_mean 0.000
_refine_ls_structure_factor_coef Fsqd
_refine_ls_weighting_details 'calc w=1/[\s^2^(Fo^2^)+(0.0515P)^2^+0.0000P] where P=(Fo^2^+2Fc^2^)/3'
_refine_ls_weighting_scheme calc
_refine_ls_wR_factor_gt 0.0850
_refine_ls_wR_factor_ref 0.0866
_reflns_number_gt 4057
_reflns_number_total 4726
_reflns_threshold_expression >2sigma(I)
_cod_data_source_file ic5029993_si_002.cif
_cod_data_source_block 3
_cod_depositor_comments 'Adding full bibliography for 4342764--4342767.cif.'
_cod_original_formula_sum 'C6 H15.50 N O15 P4 Sr1.50'
_cod_database_code 4342766

loop_
_symmetry_equiv_pos_as_xyz
'x, y, z'
'-x, y, -z+1/2'
'x+1/2, y+1/2, z'
'-x+1/2, y+1/2, -z+1/2'
'-x, -y, -z'
'x, -y, z-1/2'
'-x+1/2, -y+1/2, -z'
'x+1/2, -y+1/2, z-1/2'

loop_
_atom_site_label
_atom_site_type_symbol
_atom_site_fract_x
_atom_site_fract_y
_atom_site_fract_z
_atom_site_U_iso_or_equiv
_atom_site_adp_type
_atom_site_occupancy
_atom_site_symmetry_multiplicity
_atom_site_calc_flag
_atom_site_refinement_flags
Sr1 Sr 0.5000 0.013847(19) 0.7500 0.01162(9) Uani 1 2 d S
Sr2 Sr 0.338283(11) 0.102701(14) 0.52899(3) 0.01417(8) Uani 1 1 d .
P1 P 0.47658(3) 0.15600(4) 0.45982(7) 0.01165(14) Uani 1 1 d .
P2 P 0.39089(3) 0.08730(4) 0.92083(7) 0.01174(14) Uani 1 1 d .
P3 P 0.30572(3) 0.32095(4) 0.40168(7) 0.01379(14) Uani 1 1 d .
P4 P 0.19190(3) 0.01526(4) 0.47234(8) 0.01596(15) Uani 1 1 d .
O1 O 0.45668(9) 0.12889(11) 0.5789(2) 0.0165(4) Uani 1 1 d .
O1W O 0.32727(10) 0.08639(13) 0.2730(2) 0.0275(5) Uani 1 1 d .
H1WB H 0.3629 0.0762 0.2659 0.041 Uiso 1 1 d R
H1WA H 0.3018 0.0500 0.2385 0.041 Uiso 1 1 d R
O2 O 0.54203(9) -0.10558(10) 0.6671(2) 0.0169(4) Uani 1 1 d .
O3 O 0.44930(9) 0.23979(11) 0.4148(2) 0.0192(4) Uani 1 1 d .
H3A H 0.4145 0.2435 0.4234 0.029 Uiso 1 1 calc R
O4 O 0.39887(9) 0.06688(11) 0.7842(2) 0.0158(4) Uani 1 1 d .
O5 O 0.59407(9) -0.02782(11) 0.9673(2) 0.0169(4) Uani 1 1 d .
O6 O 0.32154(8) 0.11579(12) 0.8960(2) 0.0189(4) Uani 1 1 d .
H6A H 0.3073 0.1351 0.8185 0.028 Uiso 1 1 calc R
O7 O 0.25973(10) 0.01137(11) 0.5596(2) 0.0229(4) Uani 1 1 d .
O8 O 0.33669(9) 0.24414(11) 0.4474(2) 0.0201(4) Uani 1 1 d .
O9 O 0.20536(10) 0.14282(12) 0.3579(2) 0.0252(5) Uani 1 1 d .
H9A H 0.2135 0.1900 0.3560 0.030 Uiso 1 1 d R
O10 O 0.17254(11) -0.02035(12) 0.3297(2) 0.0280(5) Uani 1 1 d .
O11 O 0.33463(10) 0.35215(12) 0.2918(2) 0.0241(5) Uani 1 1 d .
H11A H 0.3232 0.3965 0.2719 0.036 Uiso 1 1 calc R
O12 O 0.14908(10) -0.02083(12) 0.5515(2) 0.0239(5) Uani 1 1 d .
H12A H 0.1603 -0.0048 0.6316 0.036 Uiso 1 1 calc R
O13 O 0.23478(9) 0.31959(12) 0.3471(2) 0.0211(4) Uani 1 1 d .
O14 O 0.57597(9) 0.20595(11) 0.3989(2) 0.0197(4) Uani 1 1 d .
H14A H 0.5655 0.1755 0.3340 0.030 Uiso 1 1 calc R
C1 C 0.56128(12) 0.17413(15) 0.5156(3) 0.0128(5) Uani 1 1 d .
C2 C 0.57783(13) 0.23388(16) 0.6323(3) 0.0204(6) Uani 1 1 d .
C3 C 0.16867(12) 0.11680(15) 0.4439(3) 0.0158(5) Uani 1 1 d .
C4 C 0.09789(14) 0.12302(19) 0.3677(4) 0.0283(7) Uani 1 1 d .
N1S N 0.5000 0.3406(2) 0.2500 0.0381(10) Uani 1 2 d S
H1SD H 0.4799 0.3102 0.2928 0.046 Uiso 0.50 1 d PR
C1S C 0.5460(2) 0.3879(3) 0.3525(6) 0.0730(16) Uani 1 1 d .
H1SA H 0.5755 0.3555 0.4190 0.109 Uiso 1 1 calc R
H1SB H 0.5249 0.4200 0.3994 0.109 Uiso 1 1 calc R
H1SC H 0.5680 0.4194 0.3065 0.109 Uiso 1 1 calc R
N2S N 0.2848(3) 0.2364(3) 0.0552(6) 0.0335(13) Uani 0.50 1 d P
H2SD H 0.3104 0.2008 0.0392 0.040 Uiso 0.50 1 d PR
H2SE H 0.3038 0.2558 0.1407 0.040 Uiso 0.50 1 d PR
C2S C 0.22518(19) 0.2000(2) 0.0503(4) 0.0411(9) Uani 1 1 d .
H2SA H 0.2335 0.1602 0.1190 0.062 Uiso 1 1 d R
H2SB H 0.1980 0.2377 0.0691 0.062 Uiso 1 1 d R
H2SC H 0.2052 0.1785 -0.0402 0.062 Uiso 1 1 d R

loop_
_atom_site_aniso_label
_atom_site_aniso_U_11
_atom_site_aniso_U_22
_atom_site_aniso_U_33
_atom_site_aniso_U_23
_atom_site_aniso_U_13
_atom_site_aniso_U_12
Sr1 0.01117(16) 0.01286(17) 0.01024(17) 0.000 0.00275(13) 0.000
Sr2 0.01261(13) 0.01582(14) 0.01353(14) 0.00149(9) 0.00358(10) 0.00100(9)
P1 0.0108(3) 0.0129(3) 0.0113(3) 0.0006(2) 0.0038(3) 0.0010(2)
P2 0.0105(3) 0.0141(3) 0.0099(3) 0.0009(2) 0.0024(2) 0.0005(2)
P3 0.0143(3) 0.0129(3) 0.0137(3) 0.0006(2) 0.0041(3) 0.0027(2)
P4 0.0177(3) 0.0134(3) 0.0166(4) -0.0016(3) 0.0056(3) 0.0003(3)
O1 0.0159(9) 0.0206(10) 0.0140(10) 0.0037(8) 0.0063(8) 0.0002(8)
O1W 0.0193(10) 0.0338(12) 0.0268(12) -0.0100(10) 0.0043(9) 0.0009(9)
O2 0.0155(9) 0.0206(10) 0.0143(10) -0.0039(8) 0.0047(8) -0.0010(7)
O3 0.0170(9) 0.0169(10) 0.0258(11) 0.0053(8) 0.0096(8) 0.0046(8)
O4 0.0163(9) 0.0187(10) 0.0128(9) -0.0008(7) 0.0055(8) 0.0014(7)
O5 0.0177(9) 0.0167(9) 0.0132(10) 0.0025(7) 0.0011(8) -0.0016(7)
O6 0.0118(9) 0.0285(11) 0.0162(10) 0.0034(8) 0.0042(8) 0.0041(8)
O7 0.0179(10) 0.0194(10) 0.0299(12) 0.0055(9) 0.0061(9) 0.0029(8)
O8 0.0220(10) 0.0143(10) 0.0241(11) 0.0041(8) 0.0080(9) 0.0043(8)
O9 0.0397(13) 0.0210(11) 0.0209(11) 0.0026(8) 0.0179(10) -0.0020(9)
O10 0.0383(13) 0.0248(12) 0.0210(12) -0.0090(9) 0.0100(10) 0.0007(9)
O11 0.0351(12) 0.0182(10) 0.0255(12) 0.0047(8) 0.0187(10) 0.0053(9)
O12 0.0256(11) 0.0261(11) 0.0205(11) -0.0011(9) 0.0083(9) -0.0061(9)
O13 0.0147(9) 0.0260(11) 0.0196(11) -0.0023(8) 0.0018(8) 0.0032(8)
O14 0.0230(10) 0.0220(10) 0.0153(10) 0.0014(8) 0.0081(8) -0.0037(8)
C1 0.0132(12) 0.0144(12) 0.0110(12) 0.0003(9) 0.0043(10) -0.0021(9)
C2 0.0224(14) 0.0172(14) 0.0190(15) -0.0094(11) 0.0034(12) -0.0004(11)
C3 0.0150(13) 0.0166(13) 0.0156(13) 0.0012(10) 0.0047(11) 0.0007(10)
C4 0.0181(14) 0.0284(16) 0.0282(17) 0.0019(13) -0.0058(13) 0.0029(12)
N1S 0.039(2) 0.033(2) 0.037(3) 0.000 0.006(2) 0.000
C1S 0.070(3) 0.049(3) 0.074(4) 0.006(3) -0.011(3) -0.020(2)
N2S 0.028(3) 0.041(3) 0.033(3) -0.004(3) 0.011(3) 0.013(2)
C2S 0.055(2) 0.031(2) 0.043(2) 0.0010(16) 0.024(2) 0.0014(17)

loop_
_atom_type_symbol
_atom_type_description
_atom_type_scat_dispersion_real
_atom_type_scat_dispersion_imag
_atom_type_scat_source
C C 0.0033 0.0016 'International Tables Vol C Tables 4.2.6.8 and 6.1.1.4'
H H 0.0000 0.0000 'International Tables Vol C Tables 4.2.6.8 and 6.1.1.4'
Sr Sr -1.5307 3.2498 'International Tables Vol C Tables 4.2.6.8 and 6.1.1.4'
O O 0.0106 0.0060 'International Tables Vol C Tables 4.2.6.8 and 6.1.1.4'
P P 0.1023 0.0942 'International Tables Vol C Tables 4.2.6.8 and 6.1.1.4'
N N 0.0061 0.0033 'International Tables Vol C Tables 4.2.6.8 and 6.1.1.4'

loop_
_geom_angle_atom_site_label_1
_geom_angle_atom_site_label_2
_geom_angle_atom_site_label_3
_geom_angle
_geom_angle_site_symmetry_1
_geom_angle_site_symmetry_3
O2 Sr1 O2 70.26(8) 2_656 .
O2 Sr1 O4 141.12(6) 2_656 2_656
O2 Sr1 O4 78.79(6) . 2_656
O2 Sr1 O4 78.79(6) 2_656 .
O2 Sr1 O4 141.12(6) . .
O4 Sr1 O4 138.16(8) 2_656 .
O2 Sr1 O5 76.54(6) 2_656 2_656
O2 Sr1 O5 77.16(6) . 2_656
O4 Sr1 O5 119.25(6) 2_656 2_656
O4 Sr1 O5 73.15(6) . 2_656
O2 Sr1 O5 77.16(6) 2_656 .
O2 Sr1 O5 76.54(6) . .
O4 Sr1 O5 73.15(6) 2_656 .
O4 Sr1 O5 119.25(6) . .
O5 Sr1 O5 147.69(8) 2_656 .
O2 Sr1 O1 120.10(6) 2_656 2_656
O2 Sr1 O1 138.45(6) . 2_656
O4 Sr1 O1 70.54(6) 2_656 2_656
O4 Sr1 O1 77.73(6) . 2_656
O5 Sr1 O1 142.66(6) 2_656 2_656
O5 Sr1 O1 68.30(6) . 2_656
O2 Sr1 O1 138.45(6) 2_656 .
O2 Sr1 O1 120.10(6) . .
O4 Sr1 O1 77.73(6) 2_656 .
O4 Sr1 O1 70.54(6) . .
O5 Sr1 O1 68.29(6) 2_656 .
O5 Sr1 O1 142.66(6) . .
O1 Sr1 O1 80.35(9) 2_656 .
O2 Sr1 P2 75.31(4) 2_656 .
O2 Sr1 P2 145.29(4) . .
O4 Sr1 P2 134.10(4) 2_656 .
O4 Sr1 P2 19.25(4) . .
O5 Sr1 P2 90.92(4) 2_656 .
O5 Sr1 P2 100.21(4) . .
O1 Sr1 P2 65.14(4) 2_656 .
O1 Sr1 P2 83.65(4) . .
O2 Sr1 P2 145.29(4) 2_656 2_656
O2 Sr1 P2 75.31(4) . 2_656
O4 Sr1 P2 19.26(4) 2_656 2_656
O4 Sr1 P2 134.10(4) . 2_656
O5 Sr1 P2 100.21(4) 2_656 2_656
O5 Sr1 P2 90.92(4) . 2_656
O1 Sr1 P2 83.65(4) 2_656 2_656
O1 Sr1 P2 65.14(4) . 2_656
P2 Sr1 P2 139.33(2) . 2_656
O2 Sr1 Sr2 97.84(4) 2_656 .
O2 Sr1 Sr2 120.73(4) . .
O4 Sr1 Sr2 118.36(4) 2_656 .
O4 Sr1 Sr2 40.75(4) . .
O5 Sr1 Sr2 44.14(4) 2_656 .
O5 Sr1 Sr2 159.70(4) . .
O1 Sr1 Sr2 98.64(4) 2_656 .
O1 Sr1 Sr2 40.97(4) . .
P2 Sr1 Sr2 59.591(11) . .
P2 Sr1 Sr2 103.361(12) 2_656 .
O2 Sr1 Sr2 120.73(4) 2_656 2_656
O2 Sr1 Sr2 97.84(4) . 2_656
O4 Sr1 Sr2 40.75(4) 2_656 2_656
O4 Sr1 Sr2 118.36(4) . 2_656
O5 Sr1 Sr2 159.70(4) 2_656 2_656
O5 Sr1 Sr2 44.14(4) . 2_656
O1 Sr1 Sr2 40.97(4) 2_656 2_656
O1 Sr1 Sr2 98.64(4) . 2_656
P2 Sr1 Sr2 103.361(12) . 2_656
P2 Sr1 Sr2 59.591(11) 2_656 2_656
Sr2 Sr1 Sr2 133.371(12) . 2_656
O7 Sr2 O1W 103.09(7) . .
O7 Sr2 O4 83.03(7) . .
O1W Sr2 O4 147.38(6) . .
O7 Sr2 O1 145.39(6) . .
O1W Sr2 O1 87.94(6) . .
O4 Sr2 O1 71.25(6) . .
O7 Sr2 O8 135.70(6) . .
O1W Sr2 O8 78.00(7) . .
O4 Sr2 O8 119.91(6) . .
O1 Sr2 O8 78.41(6) . .
O7 Sr2 O5 83.25(6) . 2_656
O1W Sr2 O5 77.62(6) . 2_656
O4 Sr2 O5 71.26(6) . 2_656
O1 Sr2 O5 67.00(6) . 2_656
O8 Sr2 O5 137.96(6) . 2_656
O7 Sr2 O13 72.26(6) . 7_556
O1W Sr2 O13 131.00(6) . 7_556
O4 Sr2 O13 81.54(6) . 7_556
O1 Sr2 O13 124.11(6) . 7_556
O8 Sr2 O13 74.49(6) . 7_556
O5 Sr2 O13 145.34(6) 2_656 7_556
O7 Sr2 O9 66.79(6) . .
O1W Sr2 O9 72.14(6) . .
O4 Sr2 O9 137.11(5) . .
O1 Sr2 O9 146.90(6) . .
O8 Sr2 O9 71.85(6) . .
O5 Sr2 O9 130.23(6) 2_656 .
O13 Sr2 O9 61.12(6) 7_556 .
O7 Sr2 P4 21.20(5) . .
O1W Sr2 P4 90.95(5) . .
O4 Sr2 P4 102.42(4) . .
O1 Sr2 P4 164.36(4) . .
O8 Sr2 P4 116.60(5) . .
O5 Sr2 P4 97.53(4) 2_656 .
O13 Sr2 P4 67.29(4) 7_556 .
O9 Sr2 P4 45.80(4) . .
O7 Sr2 P1 155.14(5) . .
O1W Sr2 P1 67.60(5) . .
O4 Sr2 P1 93.33(4) . .
O1 Sr2 P1 22.11(4) . .
O8 Sr2 P1 66.85(4) . .
O5 Sr2 P1 72.34(4) 2_656 .
O13 Sr2 P1 131.70(4) 7_556 .
O9 Sr2 P1 126.68(4) . .
P4 Sr2 P1 157.580(18) . .
O7 Sr2 Sr1 103.98(5) . .
O1W Sr2 Sr1 107.46(5) . .
O4 Sr2 Sr1 40.89(4) . .
O1 Sr2 Sr1 41.69(4) . .
O8 Sr2 Sr1 118.10(4) . .
O5 Sr2 Sr1 41.71(4) 2_656 .
O13 Sr2 Sr1 121.16(4) 7_556 .
O9 Sr2 Sr1 169.95(4) . .
P4 Sr2 Sr1 124.690(14) . .
P1 Sr2 Sr1 60.322(12) . .
O7 Sr2 H1WB 111.9 . .
O1W Sr2 H1WB 15.7 . .
O4 Sr2 H1WB 133.0 . .
O1 Sr2 H1WB 73.3 . .
O8 Sr2 H1WB 81.0 . .
O5 Sr2 H1WB 67.0 2_656 .
O13 Sr2 H1WB 145.0 7_556 .
O9 Sr2 H1WB 87.8 . .
P4 Sr2 H1WB 103.5 . .
P1 Sr2 H1WB 54.3 . .
Sr1 Sr2 H1WB 92.3 . .
O7 Sr2 H1WA 87.4 . .
O1W Sr2 H1WA 15.8 . .
O4 Sr2 H1WA 144.7 . .
O1 Sr2 H1WA 100.3 . .
O8 Sr2 H1WA 90.2 . .
O5 Sr2 H1WA 73.9 2_656 .
O13 Sr2 H1WA 127.4 7_556 .
O9 Sr2 H1WA 66.2 . .
P4 Sr2 H1WA 76.4 . .
P1 Sr2 H1WA 81.5 . .
Sr1 Sr2 H1WA 110.6 . .
H1WB Sr2 H1WA 27.3 . .
O2 P1 O1 115.98(11) 5_656 .
O2 P1 O3 108.51(11) 5_656 .
O1 P1 O3 109.32(11) . .
O2 P1 C1 109.40(11) 5_656 .
O1 P1 C1 111.36(11) . .
O3 P1 C1 101.22(11) . .
O2 P1 Sr2 90.32(7) 5_656 .
O1 P1 Sr2 40.37(7) . .
O3 P1 Sr2 90.95(7) . .
C1 P1 Sr2 151.69(8) . .
O5 P2 O4 118.39(11) 5_657 .
O5 P2 O6 107.60(11) 5_657 .
O4 P2 O6 110.01(11) . .
O5 P2 C1 110.03(12) 5_657 2_656
O4 P2 C1 106.46(11) . 2_656
O6 P2 C1 103.32(11) . 2_656
O5 P2 Sr1 95.84(8) 5_657 .
O4 P2 Sr1 34.56(7) . .
O6 P2 Sr1 144.56(8) . .
C1 P2 Sr1 92.70(8) 2_656 .
O8 P3 O13 115.13(12) . .
O8 P3 O11 105.57(11) . .
O13 P3 O11 112.52(12) . .
O8 P3 C3 106.09(12) . 7_556
O13 P3 C3 108.53(12) . 7_556
O11 P3 C3 108.65(12) . 7_556
O7 P4 O10 117.88(13) . .
O7 P4 O12 110.84(12) . .
O10 P4 O12 107.39(12) . .
O7 P4 C3 108.60(12) . .
O10 P4 C3 105.54(13) . .
O12 P4 C3 105.84(12) . .
O7 P4 Sr2 36.86(8) . .
O10 P4 Sr2 107.06(9) . .
O12 P4 Sr2 142.24(9) . .
C3 P4 Sr2 79.10(8) . .
P1 O1 Sr2 117.52(10) . .
P1 O1 Sr1 129.20(10) . .
Sr2 O1 Sr1 97.34(6) . .
Sr2 O1W H1WB 109.7 . .
Sr2 O1W H1WA 109.2 . .
H1WB O1W H1WA 109.8 . .
P1 O2 Sr1 137.34(11) 5_656 .
P1 O3 H3A 109.5 . .
P2 O4 Sr2 133.60(11) . .
P2 O4 Sr1 126.19(11) . .
Sr2 O4 Sr1 98.36(6) . .
P2 O5 Sr1 139.04(11) 5_657 .
P2 O5 Sr2 125.66(10) 5_657 2_656
Sr1 O5 Sr2 94.15(6) . 2_656
P2 O6 H6A 109.5 . .
P4 O7 Sr2 121.94(11) . .
P3 O8 Sr2 153.59(12) . .
C3 O9 Sr2 103.50(15) . .
C3 O9 H9A 119.2 . .
Sr2 O9 H9A 93.3 . .
P3 O11 H11A 109.5 . .
P4 O12 H12A 109.5 . .
P3 O13 Sr2 123.18(11) . 7_556
C1 O14 H14A 109.5 . .
O14 C1 C2 108.4(2) . .
O14 C1 P1 108.13(17) . .
C2 C1 P1 108.57(17) . .
O14 C1 P2 109.66(16) . 2_656
C2 C1 P2 108.74(18) . 2_656
P1 C1 P2 113.27(13) . 2_656
O9 C3 C4 112.1(2) . .
O9 C3 P3 104.52(17) . 7_556
C4 C3 P3 111.7(2) . 7_556
O9 C3 P4 101.81(17) . .
C4 C3 P4 110.0(2) . .
P3 C3 P4 116.10(15) 7_556 .
C1S N1S C1S 111.2(5) 2_655 .
C1S N1S H1SD 109.1 2_655 .
C1S N1S H1SD 109.8 . .
N1S C1S H1SA 109.5 . .
N1S C1S H1SB 109.5 . .
H1SA C1S H1SB 109.5 . .
N1S C1S H1SC 109.5 . .
H1SA C1S H1SC 109.5 . .
H1SB C1S H1SC 109.5 . .
C2S N2S C2S 112.0(4) . 7
C2S N2S N2S 57.0(4) . 7
C2S N2S N2S 55.0(4) 7 7
C2S N2S H2SD 109.3 . .
C2S N2S H2SD 109.3 7 .
N2S N2S H2SD 126.2 7 .
C2S N2S H2SE 109.2 . .
C2S N2S H2SE 109.0 7 .
N2S N2S H2SE 125.9 7 .
H2SD N2S H2SE 107.9 . .
N2S C2S N2S 68.0(4) . 7
N2S C2S H2SA 109.4 . .
N2S C2S H2SA 177.4 7 .
N2S C2S H2SB 109.5 . .
N2S C2S H2SB 71.7 7 .
H2SA C2S H2SB 109.5 . .
N2S C2S H2SC 109.5 . .
N2S C2S H2SC 72.0 7 .
H2SA C2S H2SC 109.5 . .
H2SB C2S H2SC 109.5 . .

loop_
_geom_bond_atom_site_label_1
_geom_bond_atom_site_label_2
_geom_bond_distance
_geom_bond_site_symmetry_2
Sr1 O2 2.5462(18) 2_656
Sr1 O2 2.5462(18) .
Sr1 O4 2.5901(18) 2_656
Sr1 O4 2.5902(18) .
Sr1 O5 2.6113(19) 2_656
Sr1 O5 2.6113(19) .
Sr1 O1 2.6253(19) 2_656
Sr1 O1 2.6253(19) .
Sr1 P2 3.6854(7) .
Sr1 P2 3.6854(7) 2_656
Sr1 Sr2 3.9147(3) .
Sr1 Sr2 3.9147(3) 2_656
Sr2 O7 2.478(2) .
Sr2 O1W 2.555(2) .
Sr2 O4 2.5827(19) .
Sr2 O1 2.5879(18) .
Sr2 O8 2.5993(19) .
Sr2 O5 2.7334(19) 2_656
Sr2 O13 2.7448(19) 7_556
Sr2 O9 3.008(2) .
Sr2 P4 3.5062(8) .
Sr2 P1 3.5433(7) .
Sr2 H1WB 2.9522 .
Sr2 H1WA 2.9463 .
P1 O2 1.5045(19) 5_656
P1 O1 1.5037(19) .
P1 O3 1.593(2) .
P1 C1 1.831(3) .
P2 O5 1.4949(19) 5_657
P2 O4 1.5058(19) .
P2 O6 1.5793(19) .
P2 C1 1.847(3) 2_656
P3 O8 1.511(2) .
P3 O13 1.510(2) .
P3 O11 1.569(2) .
P3 C3 1.841(3) 7_556
P4 O7 1.494(2) .
P4 O10 1.507(2) .
P4 O12 1.581(2) .
P4 C3 1.842(3) .
O1W H1WB 0.8501 .
O1W H1WA 0.8499 .
O2 P1 1.5044(19) 5_656
O3 H3A 0.8200 .
O5 P2 1.4948(19) 5_657
O5 Sr2 2.7334(19) 2_656
O6 H6A 0.8200 .
O9 C3 1.463(3) .
O9 H9A 0.8445 .
O11 H11A 0.8200 .
O12 H12A 0.8200 .
O13 Sr2 2.7448(19) 7_556
O14 C1 1.447(3) .
O14 H14A 0.8200 .
C1 C2 1.532(4) .
C1 P2 1.847(3) 2_656
C3 C4 1.530(4) .
C3 P3 1.841(3) 7_556
N1S C1S 1.460(5) 2_655
N1S C1S 1.460(5) .
N1S H1SD 0.8999 .
C1S H1SA 0.9600 .
C1S H1SB 0.9600 .
C1S H1SC 0.9600 .
N2S C2S 1.473(7) .
N2S C2S 1.508(7) 7
N2S N2S 1.668(11) 7
N2S H2SD 0.9002 .
N2S H2SE 0.9000 .
C2S N2S 1.508(7) 7
C2S H2SA 0.9600 .
C2S H2SB 0.9599 .
C2S H2SC 0.9599 .
